data_4327182
loop_
_publ_author_name
'Mingfeng Yu'
'Jason R. Price'
'Paul Jensen'
'Carrie J. Lovitt'
'Todd Shelper'
'Sandra Duffy'
'Louisa C. Windus'
'Vicky M. Avery'
'Peter J. Rutledge'
'Matthew H. Todd'

_publ_contact_author_address
;
School of Chemistry
The University of Sydney
NSW 2006 (Australia)
;
_publ_contact_author_email
;
matthew.todd@sydney.edu.au
;
_publ_contact_author_fax '(+61) 2-9351-3329'
_publ_contact_author_name
;
Matthew H. Todd
;
_publ_section_title
;
 Copper, Nickel, and Zinc Cyclam-Amino Acid and Cyclam-Peptide Complexes
 May Be Synthesized with "Click" Chemistry and Are Noncytotoxic
;
_journal_name_full 'Inorganic Chemistry'
_journal_page_first 12823
_journal_page_last 12835
_journal_paper_doi 10.1021/ic2020012
_journal_volume 50
_journal_year 2011
_chemical_formula_moiety 'C22 H36 Cu N8 O 2(P F6)'
_chemical_formula_sum 'C22 H36 Cu F12 N8 O P2'
_chemical_formula_weight 782.07
_chemical_name_systematic
; 
 ? 
;
_space_group_IT_number 14
_symmetry_cell_setting monoclinic
_symmetry_Int_Tables_number 14
_symmetry_space_group_name_Hall '-P 2yn'
_symmetry_space_group_name_H-M 'P 1 21/n 1'
_atom_sites_solution_hydrogens geom
_atom_sites_solution_primary direct
_atom_sites_solution_secondary difmap
_audit_creation_method SHELXL-97
_cell_angle_alpha 90.00
_cell_angle_beta 95.2370(10)
_cell_angle_gamma 90.00
_cell_formula_units_Z 4
_cell_length_a 9.4510(10)
_cell_length_b 21.342(2)
_cell_length_c 15.342(2)
_cell_measurement_reflns_used 9994
_cell_measurement_temperature 150(2)
_cell_measurement_theta_max 28.2594
_cell_measurement_theta_min 2.3280
_cell_volume 3081.6(6)
_computing_cell_refinement 'SAINT Ver. 7.51  (Bruker-AXS, 2008)'
_computing_data_collection 'SMART Ver. 5.054 (Bruker-AXS, 1998)'
_computing_data_reduction 'SAINT Ver. 7.51'
_computing_molecular_graphics
;
X-Seed (Barbour, 2001)
;
_computing_structure_refinement 'SHELXL-97 (Sheldrick, 1997)'
_computing_structure_solution 'SHELXS-97 (Sheldrick, 1990)'
_diffrn_ambient_temperature 150(2)
_diffrn_crystal_treatment
;
attached with Exxon Paratone N, to a short length 
of fibre supported on a thin piece of copper wire 
inserted in a copper mounting pin.  The crystal was 
quenched in a cold nitrogen gas stream from an 
Oxford Cryosystems Cryostream. 
;
_diffrn_measured_fraction_theta_full 0.997
_diffrn_measured_fraction_theta_max 0.970
_diffrn_measurement_device_type 'Bruker CCD-1000 area detector'
_diffrn_measurement_method \w
_diffrn_radiation_monochromator graphite
_diffrn_radiation_source 'fine-focus sealed tube'
_diffrn_radiation_type MoK\a
_diffrn_radiation_wavelength 0.71073
_diffrn_reflns_av_R_equivalents 0.0229
_diffrn_reflns_av_sigmaI/netI 0.0210
_diffrn_reflns_limit_h_max 12
_diffrn_reflns_limit_h_min -12
_diffrn_reflns_limit_k_max 27
_diffrn_reflns_limit_k_min -27
_diffrn_reflns_limit_l_max 20
_diffrn_reflns_limit_l_min -20
_diffrn_reflns_number 29752
_diffrn_reflns_theta_full 27.50
_diffrn_reflns_theta_max 28.30
_diffrn_reflns_theta_min 1.91
_diffrn_standards_number 0
_exptl_absorpt_coefficient_mu 0.919
_exptl_absorpt_correction_T_max 0.859
_exptl_absorpt_correction_T_min 0.776
_exptl_absorpt_correction_type multi-scan
_exptl_absorpt_process_details
;
SADABS  (Bruker-AXS, 2007)
;
_exptl_crystal_colour 'dark blue'
_exptl_crystal_density_diffrn 1.686
_exptl_crystal_description prism
_exptl_crystal_F_000 1596
_exptl_crystal_size_max 0.43
_exptl_crystal_size_mid 0.19
_exptl_crystal_size_min 0.17
_refine_diff_density_max 0.875
_refine_diff_density_min -0.649
_refine_diff_density_rms 0.081
_refine_ls_extinction_method none
_refine_ls_goodness_of_fit_ref 1.030
_refine_ls_hydrogen_treatment constr
_refine_ls_matrix_type full
_refine_ls_number_parameters 457
_refine_ls_number_reflns 7428
_refine_ls_number_restraints 516
_refine_ls_restrained_S_all 1.127
_refine_ls_R_factor_all 0.0608
_refine_ls_R_factor_gt 0.0465
_refine_ls_shift/su_max 0.002
_refine_ls_shift/su_mean 0.000
_refine_ls_structure_factor_coef Fsqd
_refine_ls_weighting_details 'calc w=1/[\s^2^(Fo^2^)+(0.0641P)^2^+4.7151P] where P=(Fo^2^+2Fc^2^)/3'
_refine_ls_weighting_scheme calc
_refine_ls_wR_factor_gt 0.1196
_refine_ls_wR_factor_ref 0.1323
_reflns_number_gt 5989
_reflns_number_total 7428
_reflns_threshold_expression I>2\s(I)
_cod_data_source_file ic2020012_si_002_2.cif
_cod_data_source_block mht09pj4
_cod_original_sg_symbol_Hall '-P 2yn      '
_cod_original_sg_symbol_H-M 'P 1 21/n 1 '
_cod_database_code 4327182

loop_
_symmetry_equiv_pos_as_xyz
'x, y, z'
'-x+1/2, y+1/2, -z+1/2'
'-x, -y, -z'
'x-1/2, -y-1/2, z-1/2'

loop_
_atom_site_label
_atom_site_type_symbol
_atom_site_fract_x
_atom_site_fract_y
_atom_site_fract_z
_atom_site_U_iso_or_equiv
_atom_site_adp_type
_atom_site_occupancy
_atom_site_symmetry_multiplicity
_atom_site_calc_flag
_atom_site_refinement_flags
_atom_site_disorder_assembly
_atom_site_disorder_group
Cu1 Cu 0.12470(3) 0.601271(15) 0.28794(2) 0.02381(11) Uani 1 1 d . . .
P1 P 0.0513(9) 0.6976(4) 0.5909(6) 0.0364(6) Uani 0.50 1 d PDU A 1
F1 F 0.1138(13) 0.7186(5) 0.5015(6) 0.0657(18) Uani 0.50 1 d PDU A 1
F2 F -0.0240(10) 0.6434(3) 0.5337(4) 0.093(2) Uani 0.50 1 d PDU A 1
F3 F 0.1789(8) 0.6545(4) 0.6156(5) 0.110(2) Uani 0.50 1 d PDU A 1
F4 F -0.0259(8) 0.6695(3) 0.6710(4) 0.0657(18) Uani 0.50 1 d PDU A 1
F5 F 0.1258(9) 0.7533(3) 0.6449(5) 0.093(2) Uani 0.50 1 d PDU A 1
F6 F -0.0758(8) 0.7437(4) 0.5696(5) 0.110(2) Uani 0.50 1 d PDU A 1
P1' P 0.0366(9) 0.6990(4) 0.5805(6) 0.0364(6) Uani 0.50 1 d PDU B 2
F1' F 0.1121(12) 0.7136(6) 0.4948(6) 0.0690(18) Uani 0.50 1 d PDU B 2
F2' F -0.1025(7) 0.6728(4) 0.5262(4) 0.0902(18) Uani 0.50 1 d PDU B 2
F3' F 0.1013(9) 0.6320(3) 0.5827(6) 0.0961(19) Uani 0.50 1 d PDU B 2
F4' F -0.0326(8) 0.6904(3) 0.6698(5) 0.0690(18) Uani 0.50 1 d PDU B 2
F5' F 0.1662(8) 0.7279(4) 0.6364(5) 0.0902(18) Uani 0.50 1 d PDU B 2
F6' F -0.0351(10) 0.7659(3) 0.5731(6) 0.0961(19) Uani 0.50 1 d PDU B 2
P2 P 0.4803(7) 0.5726(3) 0.7572(4) 0.0378(7) Uani 0.60 1 d PDU C 1
F7 F 0.4673(7) 0.6206(3) 0.6818(4) 0.0773(12) Uani 0.60 1 d PDU C 1
F8 F 0.4993(9) 0.5151(4) 0.6934(5) 0.0784(16) Uani 0.60 1 d PDU C 1
F9 F 0.6482(4) 0.5785(3) 0.7734(4) 0.0739(13) Uani 0.60 1 d PDU C 1
F10 F 0.4920(6) 0.5254(3) 0.8396(4) 0.0773(12) Uani 0.60 1 d PDU C 1
F11 F 0.4600(8) 0.6267(3) 0.8249(5) 0.0784(16) Uani 0.60 1 d PDU C 1
F12 F 0.3132(8) 0.5618(7) 0.7461(9) 0.0739(13) Uani 0.60 1 d PDU C 1
P2' P 0.4786(11) 0.5612(4) 0.7572(7) 0.0378(7) Uani 0.40 1 d PDU D 2
F7' F 0.5173(11) 0.6184(5) 0.7022(9) 0.106(3) Uani 0.40 1 d PDU D 2
F8' F 0.4878(12) 0.5198(8) 0.6715(7) 0.087(3) Uani 0.40 1 d PDU D 2
F9' F 0.6419(6) 0.5459(4) 0.7844(5) 0.0598(15) Uani 0.40 1 d PDU D 2
F10' F 0.4413(10) 0.5007(4) 0.8098(8) 0.106(3) Uani 0.40 1 d PDU D 2
F11' F 0.4672(9) 0.6013(5) 0.8419(7) 0.087(3) Uani 0.40 1 d PDU D 2
F12' F 0.3111(11) 0.5661(8) 0.7404(11) 0.0598(15) Uani 0.40 1 d PDU D 2
O1 O 0.1809(3) 0.42161(10) -0.12464(14) 0.0385(5) Uani 1 1 d . . .
N1 N 0.2999(3) 0.65693(11) 0.27982(16) 0.0284(5) Uani 1 1 d . . .
N2 N 0.0042(3) 0.67816(14) 0.26162(18) 0.0419(7) Uani 1 1 d . . .
H2 H -0.0310 0.6760 0.2031 0.050 Uiso 1 1 calc R . .
N3 N -0.0447(3) 0.54647(14) 0.29407(16) 0.0346(6) Uani 1 1 d . . .
H3 H -0.0897 0.5429 0.2378 0.041 Uiso 1 1 calc R . .
N4 N 0.2314(3) 0.53877(12) 0.36943(16) 0.0297(5) Uani 1 1 d . . .
H4 H 0.2962 0.5179 0.3377 0.036 Uiso 1 1 calc R . .
N5 N 0.1872(3) 0.57301(11) 0.15878(15) 0.0280(5) Uani 1 1 d . . .
N6 N 0.1341(3) 0.54390(12) 0.08785(16) 0.0299(5) Uani 1 1 d . . .
N7 N 0.2297(2) 0.55018(10) 0.02909(15) 0.0250(5) Uani 1 1 d . . .
N8 N 0.2692(3) 0.42122(11) 0.01682(17) 0.0316(5) Uani 1 1 d . . .
H8 H 0.3047 0.4437 0.0617 0.038 Uiso 1 1 calc R . .
C1 C 0.2418(4) 0.71622(15) 0.2384(2) 0.0418(8) Uani 1 1 d . . .
H1A H 0.2293 0.7109 0.1741 0.050 Uiso 1 1 calc R . .
H1B H 0.3104 0.7507 0.2518 0.050 Uiso 1 1 calc R . .
C2 C 0.1016(5) 0.73308(17) 0.2712(3) 0.0513(9) Uani 1 1 d . . .
H2A H 0.1162 0.7456 0.3335 0.062 Uiso 1 1 calc R . .
H2B H 0.0589 0.7689 0.2374 0.062 Uiso 1 1 calc R . .
C3 C -0.1190(4) 0.6872(2) 0.3138(2) 0.0534(10) Uani 1 1 d . . .
H3A H -0.1745 0.7237 0.2902 0.064 Uiso 1 1 calc R . .
H3B H -0.0832 0.6970 0.3749 0.064 Uiso 1 1 calc R . .
C4 C -0.2161(4) 0.6315(2) 0.3141(3) 0.0592(12) Uani 1 1 d . . .
H4A H -0.2555 0.6233 0.2531 0.071 Uiso 1 1 calc R . .
H4B H -0.2967 0.6425 0.3481 0.071 Uiso 1 1 calc R . .
C5 C -0.1495(4) 0.5718(2) 0.3512(2) 0.0508(10) Uani 1 1 d . . .
H5A H -0.1016 0.5802 0.4101 0.061 Uiso 1 1 calc R . .
H5B H -0.2247 0.5403 0.3573 0.061 Uiso 1 1 calc R . .
C6 C 0.0120(4) 0.48396(17) 0.3208(2) 0.0444(8) Uani 1 1 d . . .
H6A H 0.0518 0.4633 0.2707 0.053 Uiso 1 1 calc R . .
H6B H -0.0653 0.4573 0.3397 0.053 Uiso 1 1 calc R . .
C7 C 0.1268(4) 0.49205(18) 0.3954(2) 0.0451(8) Uani 1 1 d . . .
H7A H 0.0843 0.5066 0.4484 0.054 Uiso 1 1 calc R . .
H7B H 0.1747 0.4515 0.4089 0.054 Uiso 1 1 calc R . .
C8 C 0.3119(3) 0.56838(16) 0.4464(2) 0.0353(7) Uani 1 1 d . . .
H8A H 0.3564 0.5352 0.4849 0.042 Uiso 1 1 calc R . .
H8B H 0.2452 0.5919 0.4803 0.042 Uiso 1 1 calc R . .
C9 C 0.4260(4) 0.61238(16) 0.4202(2) 0.0380(7) Uani 1 1 d . . .
H9A H 0.4903 0.5885 0.3851 0.046 Uiso 1 1 calc R . .
H9B H 0.4827 0.6266 0.4740 0.046 Uiso 1 1 calc R . .
C10 C 0.3744(4) 0.67010(15) 0.3680(2) 0.0359(7) Uani 1 1 d . . .
H10A H 0.3091 0.6939 0.4026 0.043 Uiso 1 1 calc R . .
H10B H 0.4572 0.6973 0.3605 0.043 Uiso 1 1 calc R . .
C11 C 0.3993(3) 0.62902(15) 0.22069(19) 0.0305(6) Uani 1 1 d . . .
H11A H 0.4615 0.5980 0.2532 0.037 Uiso 1 1 calc R . .
H11B H 0.4602 0.6622 0.1988 0.037 Uiso 1 1 calc R . .
C12 C 0.3158(3) 0.59787(13) 0.14558(18) 0.0255(5) Uani 1 1 d . . .
C13 C 0.3434(3) 0.58369(13) 0.06185(18) 0.0268(5) Uani 1 1 d . . .
H13 H 0.4246 0.5949 0.0331 0.032 Uiso 1 1 calc R . .
C14 C 0.2012(3) 0.52073(13) -0.05611(18) 0.0288(6) Uani 1 1 d . . .
H14A H 0.2665 0.5388 -0.0963 0.035 Uiso 1 1 calc R . .
H14B H 0.1031 0.5314 -0.0795 0.035 Uiso 1 1 calc R . .
C15 C 0.2173(3) 0.44959(13) -0.05660(18) 0.0285(6) Uani 1 1 d . . .
C16 C 0.2674(4) 0.35251(14) 0.0231(2) 0.0374(7) Uani 1 1 d . . .
H16A H 0.3352 0.3390 0.0725 0.045 Uiso 1 1 calc R . .
H16B H 0.2987 0.3342 -0.0313 0.045 Uiso 1 1 calc R . .
C17 C 0.1208(4) 0.32852(14) 0.0368(2) 0.0380(7) Uani 1 1 d . . .
C18 C 0.0527(4) 0.34816(16) 0.1081(3) 0.0473(8) Uani 1 1 d . . .
H18 H 0.1003 0.3755 0.1500 0.057 Uiso 1 1 calc R . .
C19 C -0.0846(5) 0.3282(2) 0.1192(3) 0.0632(12) Uani 1 1 d . . .
H19 H -0.1312 0.3421 0.1680 0.076 Uiso 1 1 calc R . .
C20 C -0.1527(4) 0.2880(2) 0.0580(4) 0.0668(14) Uani 1 1 d . . .
H20 H -0.2477 0.2753 0.0641 0.080 Uiso 1 1 calc R . .
C21 C -0.0848(5) 0.2663(2) -0.0109(3) 0.0638(14) Uani 1 1 d . . .
H21 H -0.1313 0.2373 -0.0510 0.077 Uiso 1 1 calc R . .
C22 C 0.0521(4) 0.28640(17) -0.0225(2) 0.0489(9) Uani 1 1 d . . .
H22 H 0.0989 0.2715 -0.0707 0.059 Uiso 1 1 calc R . .

loop_
_atom_site_aniso_label
_atom_site_aniso_U_11
_atom_site_aniso_U_22
_atom_site_aniso_U_33
_atom_site_aniso_U_23
_atom_site_aniso_U_13
_atom_site_aniso_U_12
Cu1 0.02251(17) 0.02678(18) 0.02239(17) -0.00167(12) 0.00338(12) -0.00047(12)
P1 0.0473(14) 0.0364(5) 0.0269(15) 0.0035(8) 0.0110(11) 0.0102(7)
F1 0.117(5) 0.042(2) 0.043(3) 0.0043(17) 0.033(3) -0.015(2)
F2 0.154(5) 0.078(3) 0.045(2) -0.012(2) -0.002(3) -0.059(3)
F3 0.100(4) 0.145(6) 0.081(3) 0.017(4) -0.006(3) 0.080(4)
F4 0.117(5) 0.042(2) 0.043(3) 0.0043(17) 0.033(3) -0.015(2)
F5 0.154(5) 0.078(3) 0.045(2) -0.012(2) -0.002(3) -0.059(3)
F6 0.100(4) 0.145(6) 0.081(3) 0.017(4) -0.006(3) 0.080(4)
P1' 0.0473(14) 0.0364(5) 0.0269(15) 0.0035(8) 0.0110(11) 0.0102(7)
F1' 0.082(4) 0.075(3) 0.056(3) 0.011(2) 0.042(3) 0.010(3)
F2' 0.074(3) 0.130(5) 0.066(3) 0.003(3) 0.001(2) -0.025(3)
F3' 0.119(4) 0.047(2) 0.133(5) 0.035(2) 0.071(3) 0.043(3)
F4' 0.082(4) 0.075(3) 0.056(3) 0.011(2) 0.042(3) 0.010(3)
F5' 0.074(3) 0.130(5) 0.066(3) 0.003(3) 0.001(2) -0.025(3)
F6' 0.119(4) 0.047(2) 0.133(5) 0.035(2) 0.071(3) 0.043(3)
P2 0.0308(4) 0.032(2) 0.0491(5) -0.0062(11) -0.0016(4) 0.0049(11)
F7 0.072(3) 0.078(2) 0.081(2) 0.0321(19) 0.001(2) 0.0077(19)
F8 0.072(3) 0.065(2) 0.096(3) -0.041(2) -0.006(2) 0.0129(19)
F9 0.0307(18) 0.098(3) 0.092(3) -0.012(2) -0.0007(18) -0.0089(16)
F10 0.072(3) 0.078(2) 0.081(2) 0.0321(19) 0.001(2) 0.0077(19)
F11 0.072(3) 0.065(2) 0.096(3) -0.041(2) -0.006(2) 0.0129(19)
F12 0.0307(18) 0.098(3) 0.092(3) -0.012(2) -0.0007(18) -0.0089(16)
P2' 0.0308(4) 0.032(2) 0.0491(5) -0.0062(11) -0.0016(4) 0.0049(11)
F7' 0.089(5) 0.059(3) 0.180(8) 0.054(4) 0.066(5) 0.029(3)
F8' 0.045(3) 0.129(5) 0.087(4) -0.071(5) -0.004(3) 0.012(4)
F9' 0.039(3) 0.077(3) 0.062(4) -0.021(3) -0.005(2) 0.019(2)
F10' 0.089(5) 0.059(3) 0.180(8) 0.054(4) 0.066(5) 0.029(3)
F11' 0.045(3) 0.129(5) 0.087(4) -0.071(5) -0.004(3) 0.012(4)
F12' 0.039(3) 0.077(3) 0.062(4) -0.021(3) -0.005(2) 0.019(2)
O1 0.0589(15) 0.0296(11) 0.0265(11) -0.0064(9) 0.0021(10) 0.0032(10)
N1 0.0349(12) 0.0232(11) 0.0268(12) -0.0033(9) 0.0019(10) -0.0051(9)
N2 0.0463(16) 0.0487(16) 0.0299(13) -0.0023(12) -0.0010(11) 0.0190(13)
N3 0.0254(12) 0.0531(16) 0.0259(12) -0.0076(11) 0.0057(9) -0.0097(11)
N4 0.0308(12) 0.0302(12) 0.0287(12) 0.0023(10) 0.0057(10) -0.0024(10)
N5 0.0276(11) 0.0310(12) 0.0261(12) -0.0053(9) 0.0057(9) -0.0074(9)
N6 0.0299(12) 0.0348(13) 0.0259(12) -0.0061(10) 0.0077(9) -0.0088(10)
N7 0.0296(11) 0.0228(11) 0.0234(11) -0.0011(9) 0.0060(9) -0.0017(9)
N8 0.0410(14) 0.0230(11) 0.0296(13) 0.0006(10) -0.0036(10) 0.0000(10)
C1 0.064(2) 0.0251(15) 0.0359(17) 0.0027(12) 0.0052(15) -0.0016(14)
C2 0.077(3) 0.0352(18) 0.0417(19) 0.0031(15) 0.0082(18) 0.0175(17)
C3 0.044(2) 0.075(3) 0.0402(19) -0.0121(18) -0.0022(15) 0.0320(19)
C4 0.0279(16) 0.106(4) 0.043(2) -0.032(2) 0.0013(14) 0.0121(19)
C5 0.0327(17) 0.085(3) 0.0369(18) -0.0216(19) 0.0157(14) -0.0175(18)
C6 0.0486(19) 0.0434(19) 0.0417(18) 0.0021(15) 0.0072(15) -0.0215(15)
C7 0.049(2) 0.0442(19) 0.0417(18) 0.0134(15) 0.0049(15) -0.0141(15)
C8 0.0400(16) 0.0384(16) 0.0270(14) 0.0007(12) 0.0011(12) -0.0004(13)
C9 0.0363(16) 0.0472(19) 0.0291(15) -0.0032(13) -0.0041(12) -0.0068(14)
C10 0.0430(17) 0.0331(15) 0.0307(15) -0.0074(12) -0.0013(13) -0.0107(13)
C11 0.0282(14) 0.0348(15) 0.0289(14) -0.0027(12) 0.0040(11) -0.0112(11)
C12 0.0242(12) 0.0256(13) 0.0269(13) 0.0009(10) 0.0040(10) -0.0027(10)
C13 0.0265(13) 0.0273(13) 0.0276(14) 0.0015(10) 0.0074(10) -0.0032(10)
C14 0.0409(16) 0.0250(13) 0.0205(12) -0.0006(10) 0.0031(11) 0.0014(11)
C15 0.0331(14) 0.0269(13) 0.0261(13) -0.0014(11) 0.0062(11) 0.0022(11)
C16 0.0418(17) 0.0230(14) 0.0460(18) 0.0036(13) -0.0029(14) 0.0033(12)
C17 0.0409(17) 0.0263(14) 0.0450(18) 0.0137(13) -0.0063(14) 0.0018(12)
C18 0.0464(19) 0.0306(16) 0.065(2) 0.0100(16) 0.0042(17) 0.0062(14)
C19 0.055(2) 0.048(2) 0.088(3) 0.033(2) 0.017(2) 0.0154(19)
C20 0.041(2) 0.063(3) 0.093(4) 0.050(3) -0.012(2) -0.0068(19)
C21 0.063(3) 0.059(2) 0.063(3) 0.036(2) -0.031(2) -0.024(2)
C22 0.060(2) 0.0413(19) 0.0416(19) 0.0175(15) -0.0177(16) -0.0095(16)

loop_
_atom_type_symbol
_atom_type_description
_atom_type_scat_dispersion_real
_atom_type_scat_dispersion_imag
_atom_type_scat_source
C C 0.0033 0.0016 'International Tables Vol C Tables 4.2.6.8 and 6.1.1.4'
H H 0.0000 0.0000 'International Tables Vol C Tables 4.2.6.8 and 6.1.1.4'
N N 0.0061 0.0033 'International Tables Vol C Tables 4.2.6.8 and 6.1.1.4'
O O 0.0106 0.0060 'International Tables Vol C Tables 4.2.6.8 and 6.1.1.4'
F F 0.0171 0.0103 'International Tables Vol C Tables 4.2.6.8 and 6.1.1.4'
P P 0.1023 0.0942 'International Tables Vol C Tables 4.2.6.8 and 6.1.1.4'
Cu Cu 0.3201 1.2651 'International Tables Vol C Tables 4.2.6.8 and 6.1.1.4'

loop_
_geom_angle_atom_site_label_1
_geom_angle_atom_site_label_2
_geom_angle_atom_site_label_3
_geom_angle
N3 Cu1 N2 92.61(13)
N3 Cu1 N4 86.64(11)
N2 Cu1 N4 153.71(11)
N3 Cu1 N1 179.06(10)
N2 Cu1 N1 87.77(12)
N4 Cu1 N1 93.41(10)
N3 Cu1 N5 99.47(9)
N2 Cu1 N5 103.63(10)
N4 Cu1 N5 102.41(10)
N1 Cu1 N5 79.60(9)
F3 P1 F6 177.0(7)
F3 P1 F5 91.0(6)
F6 P1 F5 86.2(6)
F3 P1 F2 90.1(6)
F6 P1 F2 92.7(6)
F5 P1 F2 177.9(7)
F3 P1 F4 89.3(6)
F6 P1 F4 90.1(6)
F5 P1 F4 95.3(5)
F2 P1 F4 86.4(5)
F3 P1 F1 92.1(6)
F6 P1 F1 88.9(6)
F5 P1 F1 93.3(6)
F2 P1 F1 85.0(6)
F4 P1 F1 171.3(7)
F3' P1' F5' 93.6(7)
F3' P1' F6' 176.5(8)
F5' P1' F6' 89.6(7)
F3' P1' F4' 93.8(6)
F5' P1' F4' 86.3(6)
F6' P1' F4' 87.7(6)
F3' P1' F1' 89.6(7)
F5' P1' F1' 89.3(7)
F6' P1' F1' 89.2(6)
F4' P1' F1' 174.6(8)
F3' P1' F2' 89.6(6)
F5' P1' F2' 176.2(8)
F6' P1' F2' 87.2(6)
F4' P1' F2' 91.5(6)
F1' P1' F2' 92.7(7)
F7 P2 F11 90.0(5)
F7 P2 F9 94.3(5)
F11 P2 F9 91.1(5)
F7 P2 F8 93.2(6)
F11 P2 F8 176.7(6)
F9 P2 F8 89.4(5)
F7 P2 F12 90.3(6)
F11 P2 F12 89.8(6)
F9 P2 F12 175.4(7)
F8 P2 F12 89.4(6)
F7 P2 F10 176.9(6)
F11 P2 F10 86.9(4)
F9 P2 F10 86.1(4)
F8 P2 F10 89.9(5)
F12 P2 F10 89.4(6)
F7' P2' F11' 93.5(8)
F7' P2' F10' 177.2(9)
F11' P2' F10' 89.3(8)
F7' P2' F12' 98.2(9)
F11' P2' F12' 87.5(8)
F10' P2' F12' 82.5(8)
F7' P2' F8' 87.4(9)
F11' P2' F8' 179.0(10)
F10' P2' F8' 89.9(8)
F12' P2' F8' 91.8(8)
F7' P2' F9' 91.9(7)
F11' P2' F9' 91.9(6)
F10' P2' F9' 87.4(7)
F12' P2' F9' 169.9(10)
F8' P2' F9' 88.7(7)
C11 N1 C10 110.8(2)
C11 N1 C1 107.9(2)
C10 N1 C1 110.5(2)
C11 N1 Cu1 111.30(17)
C10 N1 Cu1 111.73(19)
C1 N1 Cu1 104.4(2)
C3 N2 C2 110.7(3)
C3 N2 Cu1 117.0(2)
C2 N2 Cu1 106.7(2)
C3 N2 H2 107.4
C2 N2 H2 107.4
Cu1 N2 H2 107.4
C6 N3 C5 114.2(3)
C6 N3 Cu1 105.65(19)
C5 N3 Cu1 113.4(2)
C6 N3 H3 107.8
C5 N3 H3 107.8
Cu1 N3 H3 107.8
C7 N4 C8 112.2(2)
C7 N4 Cu1 107.5(2)
C8 N4 Cu1 113.52(19)
C7 N4 H4 107.8
C8 N4 H4 107.8
Cu1 N4 H4 107.8
N6 N5 C12 110.0(2)
N6 N5 Cu1 139.60(18)
C12 N5 Cu1 110.15(18)
N5 N6 N7 106.2(2)
N6 N7 C13 111.4(2)
N6 N7 C14 118.7(2)
C13 N7 C14 129.8(2)
C15 N8 C16 120.2(3)
C15 N8 H8 119.9
C16 N8 H8 119.9
N1 C1 C2 111.1(3)
N1 C1 H1A 109.4
C2 C1 H1A 109.4
N1 C1 H1B 109.4
C2 C1 H1B 109.4
H1A C1 H1B 108.0
N2 C2 C1 109.5(3)
N2 C2 H2A 109.8
C1 C2 H2A 109.8
N2 C2 H2B 109.8
C1 C2 H2B 109.8
H2A C2 H2B 108.2
N2 C3 C4 114.1(3)
N2 C3 H3A 108.7
C4 C3 H3A 108.7
N2 C3 H3B 108.7
C4 C3 H3B 108.7
H3A C3 H3B 107.6
C3 C4 C5 115.8(3)
C3 C4 H4A 108.3
C5 C4 H4A 108.3
C3 C4 H4B 108.3
C5 C4 H4B 108.3
H4A C4 H4B 107.4
N3 C5 C4 111.3(3)
N3 C5 H5A 109.4
C4 C5 H5A 109.4
N3 C5 H5B 109.4
C4 C5 H5B 109.4
H5A C5 H5B 108.0
N3 C6 C7 108.8(3)
N3 C6 H6A 109.9
C7 C6 H6A 109.9
N3 C6 H6B 109.9
C7 C6 H6B 109.9
H6A C6 H6B 108.3
N4 C7 C6 108.8(3)
N4 C7 H7A 109.9
C6 C7 H7A 109.9
N4 C7 H7B 109.9
C6 C7 H7B 109.9
H7A C7 H7B 108.3
N4 C8 C9 112.2(2)
N4 C8 H8A 109.2
C9 C8 H8A 109.2
N4 C8 H8B 109.2
C9 C8 H8B 109.2
H8A C8 H8B 107.9
C8 C9 C10 116.1(3)
C8 C9 H9A 108.3
C10 C9 H9A 108.3
C8 C9 H9B 108.3
C10 C9 H9B 108.3
H9A C9 H9B 107.4
N1 C10 C9 115.2(2)
N1 C10 H10A 108.5
C9 C10 H10A 108.5
N1 C10 H10B 108.5
C9 C10 H10B 108.5
H10A C10 H10B 107.5
N1 C11 C12 109.3(2)
N1 C11 H11A 109.8
C12 C11 H11A 109.8
N1 C11 H11B 109.8
C12 C11 H11B 109.8
H11A C11 H11B 108.3
N5 C12 C13 107.7(2)
N5 C12 C11 118.4(2)
C13 C12 C11 133.7(3)
N7 C13 C12 104.7(2)
N7 C13 H13 127.6
C12 C13 H13 127.6
N7 C14 C15 115.1(2)
N7 C14 H14A 108.5
C15 C14 H14A 108.5
N7 C14 H14B 108.5
C15 C14 H14B 108.5
H14A C14 H14B 107.5
O1 C15 N8 123.5(3)
O1 C15 C14 118.0(3)
N8 C15 C14 118.5(2)
N8 C16 C17 111.3(3)
N8 C16 H16A 109.4
C17 C16 H16A 109.4
N8 C16 H16B 109.4
C17 C16 H16B 109.4
H16A C16 H16B 108.0
C18 C17 C22 119.2(4)
C18 C17 C16 120.4(3)
C22 C17 C16 120.4(3)
C17 C18 C19 120.7(4)
C17 C18 H18 119.7
C19 C18 H18 119.7
C20 C19 C18 119.2(5)
C20 C19 H19 120.4
C18 C19 H19 120.4
C21 C20 C19 120.8(4)
C21 C20 H20 119.6
C19 C20 H20 119.6
C20 C21 C22 120.2(4)
C20 C21 H21 119.9
C22 C21 H21 119.9
C21 C22 C17 119.9(4)
C21 C22 H22 120.1
C17 C22 H22 120.1

loop_
_geom_bond_atom_site_label_1
_geom_bond_atom_site_label_2
_geom_bond_distance
Cu1 N3 1.992(3)
Cu1 N2 2.017(3)
Cu1 N4 2.032(2)
Cu1 N1 2.051(2)
Cu1 N5 2.203(2)
P1 F3 1.537(9)
P1 F6 1.564(9)
P1 F5 1.578(9)
P1 F2 1.581(9)
P1 F4 1.603(9)
P1 F1 1.605(9)
P1' F3' 1.553(9)
P1' F5' 1.557(9)
P1' F6' 1.581(9)
P1' F4' 1.581(9)
P1' F1' 1.584(9)
P1' F2' 1.592(9)
P2 F7 1.543(7)
P2 F11 1.577(7)
P2 F9 1.588(7)
P2 F8 1.589(7)
P2 F12 1.590(8)
P2 F10 1.612(7)
P2' F7' 1.545(10)
P2' F11' 1.567(10)
P2' F10' 1.581(10)
P2' F12' 1.584(11)
P2' F8' 1.594(10)
P2' F9' 1.596(11)
O1 C15 1.224(4)
N1 C11 1.489(4)
N1 C10 1.494(4)
N1 C1 1.498(4)
N2 C3 1.484(5)
N2 C2 1.489(5)
N2 H2 0.9300
N3 C6 1.481(5)
N3 C5 1.483(4)
N3 H3 0.9300
N4 C7 1.483(4)
N4 C8 1.486(4)
N4 H4 0.9300
N5 N6 1.313(3)
N5 C12 1.358(3)
N6 N7 1.340(3)
N7 C13 1.348(4)
N7 C14 1.453(3)
N8 C15 1.332(4)
N8 C16 1.470(4)
N8 H8 0.8800
C1 C2 1.504(5)
C1 H1A 0.9900
C1 H1B 0.9900
C2 H2A 0.9900
C2 H2B 0.9900
C3 C4 1.501(7)
C3 H3A 0.9900
C3 H3B 0.9900
C4 C5 1.509(7)
C4 H4A 0.9900
C4 H4B 0.9900
C5 H5A 0.9900
C5 H5B 0.9900
C6 C7 1.514(5)
C6 H6A 0.9900
C6 H6B 0.9900
C7 H7A 0.9900
C7 H7B 0.9900
C8 C9 1.511(5)
C8 H8A 0.9900
C8 H8B 0.9900
C9 C10 1.525(5)
C9 H9A 0.9900
C9 H9B 0.9900
C10 H10A 0.9900
C10 H10B 0.9900
C11 C12 1.492(4)
C11 H11A 0.9900
C11 H11B 0.9900
C12 C13 1.368(4)
C13 H13 0.9500
C14 C15 1.526(4)
C14 H14A 0.9900
C14 H14B 0.9900
C16 C17 1.510(5)
C16 H16A 0.9900
C16 H16B 0.9900
C17 C18 1.384(5)
C17 C22 1.396(5)
C18 C19 1.391(6)
C18 H18 0.9500
C19 C20 1.387(7)
C19 H19 0.9500
C20 C21 1.368(7)
C20 H20 0.9500
C21 C22 1.390(6)
C21 H21 0.9500
C22 H22 0.9500

loop_
_geom_hbond_atom_site_label_D
_geom_hbond_atom_site_label_H
_geom_hbond_atom_site_label_A
_geom_hbond_distance_DH
_geom_hbond_distance_HA
_geom_hbond_distance_DA
_geom_hbond_angle_DHA
_geom_hbond_site_symmetry_A
N3 H3 O1 0.93 2.01 2.875(4) 153.2 3_565

loop_
_geom_torsion_atom_site_label_1
_geom_torsion_atom_site_label_2
_geom_torsion_atom_site_label_3
_geom_torsion_atom_site_label_4
_geom_torsion
N3 Cu1 N1 C11 -16(7)
N2 Cu1 N1 C11 -129.6(2)
N4 Cu1 N1 C11 76.7(2)
N5 Cu1 N1 C11 -25.34(19)
N3 Cu1 N1 C10 -141(7)
N2 Cu1 N1 C10 105.8(2)
N4 Cu1 N1 C10 -47.9(2)
N5 Cu1 N1 C10 -149.9(2)
N3 Cu1 N1 C1 100(7)
N2 Cu1 N1 C1 -13.54(19)
N4 Cu1 N1 C1 -167.24(19)
N5 Cu1 N1 C1 90.76(19)
N3 Cu1 N2 C3 43.7(3)
N4 Cu1 N2 C3 -44.0(4)
N1 Cu1 N2 C3 -137.2(3)
N5 Cu1 N2 C3 144.1(2)
N3 Cu1 N2 C2 168.2(2)
N4 Cu1 N2 C2 80.5(3)
N1 Cu1 N2 C2 -12.7(2)
N5 Cu1 N2 C2 -91.4(2)
N2 Cu1 N3 C6 -175.6(2)
N4 Cu1 N3 C6 -21.9(2)
N1 Cu1 N3 C6 71(7)
N5 Cu1 N3 C6 80.2(2)
N2 Cu1 N3 C5 -49.8(3)
N4 Cu1 N3 C5 103.9(3)
N1 Cu1 N3 C5 -163(7)
N5 Cu1 N3 C5 -154.1(2)
N3 Cu1 N4 C7 -5.5(2)
N2 Cu1 N4 C7 83.6(3)
N1 Cu1 N4 C7 175.4(2)
N5 Cu1 N4 C7 -104.5(2)
N3 Cu1 N4 C8 -130.2(2)
N2 Cu1 N4 C8 -41.1(4)
N1 Cu1 N4 C8 50.7(2)
N5 Cu1 N4 C8 130.8(2)
N3 Cu1 N5 N6 16.6(3)
N2 Cu1 N5 N6 -78.4(3)
N4 Cu1 N5 N6 105.3(3)
N1 Cu1 N5 N6 -163.5(3)
N3 Cu1 N5 C12 -170.7(2)
N2 Cu1 N5 C12 94.3(2)
N4 Cu1 N5 C12 -82.1(2)
N1 Cu1 N5 C12 9.15(19)
C12 N5 N6 N7 0.1(3)
Cu1 N5 N6 N7 172.8(2)
N5 N6 N7 C13 -0.5(3)
N5 N6 N7 C14 178.2(2)
C11 N1 C1 C2 156.4(3)
C10 N1 C1 C2 -82.3(3)
Cu1 N1 C1 C2 38.0(3)
C3 N2 C2 C1 165.1(3)
Cu1 N2 C2 C1 36.8(3)
N1 C1 C2 N2 -51.8(4)
C2 N2 C3 C4 -174.9(3)
Cu1 N2 C3 C4 -52.4(4)
N2 C3 C4 C5 60.5(4)
C6 N3 C5 C4 -172.9(3)
Cu1 N3 C5 C4 66.0(3)
C3 C4 C5 N3 -68.2(4)
C5 N3 C6 C7 -80.0(3)
Cu1 N3 C6 C7 45.2(3)
C8 N4 C7 C6 157.1(3)
Cu1 N4 C7 C6 31.6(3)
N3 C6 C7 N4 -52.1(4)
C7 N4 C8 C9 175.7(3)
Cu1 N4 C8 C9 -62.1(3)
N4 C8 C9 C10 64.6(4)
C11 N1 C10 C9 -66.0(3)
C1 N1 C10 C9 174.5(3)
Cu1 N1 C10 C9 58.7(3)
C8 C9 C10 N1 -64.4(4)
C10 N1 C11 C12 161.8(2)
C1 N1 C11 C12 -77.1(3)
Cu1 N1 C11 C12 36.8(3)
N6 N5 C12 C13 0.4(3)
Cu1 N5 C12 C13 -174.60(19)
N6 N5 C12 C11 -175.5(3)
Cu1 N5 C12 C11 9.5(3)
N1 C11 C12 N5 -30.5(4)
N1 C11 C12 C13 154.9(3)
N6 N7 C13 C12 0.8(3)
C14 N7 C13 C12 -177.9(3)
N5 C12 C13 N7 -0.7(3)
C11 C12 C13 N7 174.4(3)
N6 N7 C14 C15 -73.4(3)
C13 N7 C14 C15 105.1(3)
C16 N8 C15 O1 -8.4(5)
C16 N8 C15 C14 171.2(3)
N7 C14 C15 O1 172.8(3)
N7 C14 C15 N8 -6.8(4)
C15 N8 C16 C17 -76.9(4)
N8 C16 C17 C18 -58.0(4)
N8 C16 C17 C22 121.8(3)
C22 C17 C18 C19 -2.5(5)
C16 C17 C18 C19 177.3(3)
C17 C18 C19 C20 0.4(5)
C18 C19 C20 C21 2.1(6)
C19 C20 C21 C22 -2.6(6)
C20 C21 C22 C17 0.5(5)
C18 C17 C22 C21 2.0(5)
C16 C17 C22 C21 -177.8(3)
